data_4516293
loop_
_publ_author_name
'd&#x2019;Agostino, Simone'
'Grepioni, Fabrizia'
'Braga, Dario'
'Ventura, Barbara'

_publ_section_title
;
 Tipping the Balance with the Aid of Stoichiometry: Room Temperature
 Phosphorescence versus Fluorescence in Organic Cocrystals
;
_journal_issue 4
_journal_name_full 'Crystal Growth &amp; Design'
_journal_page_first 2039
_journal_paper_doi 10.1021/acs.cgd.5b00226
_journal_volume 15
_journal_year 2015
_chemical_formula_sum 'C20 H10 F4 I2'
_chemical_formula_weight 580.08
_space_group_IT_number 14
_space_group_name_Hall '-P 2ybc'
_space_group_name_H-M_alt 'P 1 21/c 1'
_symmetry_cell_setting monoclinic
_symmetry_space_group_name_H-M 'P 1 21/c 1'
_atom_sites_solution_hydrogens geom
_atom_sites_solution_primary direct
_atom_sites_solution_secondary difmap
_audit_creation_method SHELXL-97
_cell_angle_alpha 90.00
_cell_angle_beta 101.080(8)
_cell_angle_gamma 90.00
_cell_formula_units_Z 2
_cell_length_a 13.1337(12)
_cell_length_b 5.7484(5)
_cell_length_c 12.8992(11)
_cell_measurement_reflns_used 2042
_cell_measurement_temperature 295(2)
_cell_measurement_theta_max 26.1860
_cell_measurement_theta_min 3.1630
_cell_volume 955.71(15)
_computing_cell_refinement
;
CrysAlisPro, Agilent Technologies,
Version 1.171.36.28 (release 01-02-2013 CrysAlis171 .NET)
(compiled Feb  1 2013,16:14:44)
;
_computing_data_collection
;
CrysAlisPro, Agilent Technologies,
Version 1.171.36.28 (release 01-02-2013 CrysAlis171 .NET)
(compiled Feb  1 2013,16:14:44)
;
_computing_data_reduction
;
CrysAlisPro, Agilent Technologies,
Version 1.171.36.28 (release 01-02-2013 CrysAlis171 .NET)
(compiled Feb  1 2013,16:14:44)
;
_computing_structure_refinement 'SHELXL-97 (Sheldrick, 2008)'
_computing_structure_solution 'SHELXS-97 (Sheldrick, 2005)'
_diffrn_ambient_temperature 295(2)
_diffrn_detector_area_resol_mean 16.1340
_diffrn_measured_fraction_theta_full 0.999
_diffrn_measured_fraction_theta_max 0.885
_diffrn_measurement_details
;
#__ type_ start__ end____ width___ exp.time_
  1 omega  -19.00   20.00   1.0000    2.0000
omega____ theta____ kappa____ phi______ frames
    -      -17.7517  -99.0000 -120.0000 39

#__ type_ start__ end____ width___ exp.time_
  2 omega  -17.00   20.00   1.0000    2.0000
omega____ theta____ kappa____ phi______ frames
    -      -17.7517  -99.0000    0.0000 37

#__ type_ start__ end____ width___ exp.time_
  3 omega  -49.00   40.00   1.0000    2.0000
omega____ theta____ kappa____ phi______ frames
    -       19.0017  -57.0000   90.0000 89

#__ type_ start__ end____ width___ exp.time_
  4 omega  -50.00   40.00   1.0000    2.0000
omega____ theta____ kappa____ phi______ frames
    -       19.0017  -57.0000 -150.0000 90

#__ type_ start__ end____ width___ exp.time_
  5 omega   16.00   46.00   1.0000    2.0000
omega____ theta____ kappa____ phi______ frames
    -       19.0017   57.0000 -150.0000 30

#__ type_ start__ end____ width___ exp.time_
  6 omega   -2.00   88.00   1.0000    2.0000
omega____ theta____ kappa____ phi______ frames
    -       19.0017   57.0000    0.0000 90

;
_diffrn_measurement_device_type 'Xcalibur, Sapphire3'
_diffrn_measurement_method 'omega scan'
_diffrn_radiation_monochromator graphite
_diffrn_radiation_source 'Enhance (Mo) X-ray Source'
_diffrn_radiation_type MoK\a
_diffrn_radiation_wavelength 0.71073
_diffrn_reflns_av_R_equivalents 0.0341
_diffrn_reflns_av_sigmaI/netI 0.0392
_diffrn_reflns_limit_h_max 17
_diffrn_reflns_limit_h_min -12
_diffrn_reflns_limit_k_max 7
_diffrn_reflns_limit_k_min -6
_diffrn_reflns_limit_l_max 17
_diffrn_reflns_limit_l_min -16
_diffrn_reflns_number 6970
_diffrn_reflns_theta_full 25.00
_diffrn_reflns_theta_max 29.23
_diffrn_reflns_theta_min 3.16
_exptl_absorpt_coefficient_mu 3.328
_exptl_absorpt_correction_T_max 1.00000
_exptl_absorpt_correction_T_min 0.51679
_exptl_absorpt_correction_type multi-scan
_exptl_absorpt_process_details
;
CrysAlisPro, Agilent Technologies,
Version 1.171.36.28 (release 01-02-2013 CrysAlis171 .NET)
(compiled Feb  1 2013,16:14:44)
Empirical absorption correction using spherical harmonics,
 implemented in SCALE3 ABSPACK scaling algorithm.
;
_exptl_crystal_colour colorless
_exptl_crystal_density_diffrn 2.016
_exptl_crystal_density_method 'not measured'
_exptl_crystal_description prsm
_exptl_crystal_F_000 544
_exptl_crystal_size_max 0.1
_exptl_crystal_size_mid 0.08
_exptl_crystal_size_min 0.07
_refine_diff_density_max 0.481
_refine_diff_density_min -0.394
_refine_diff_density_rms 0.089
_refine_ls_extinction_coef 0.0030(4)
_refine_ls_extinction_expression Fc^*^=kFc[1+0.001xFc^2^\l^3^/sin(2\q)]^-1/4^
_refine_ls_extinction_method SHELXL
_refine_ls_goodness_of_fit_ref 1.102
_refine_ls_hydrogen_treatment constr
_refine_ls_matrix_type full
_refine_ls_number_parameters 119
_refine_ls_number_reflns 2291
_refine_ls_number_restraints 0
_refine_ls_restrained_S_all 1.102
_refine_ls_R_factor_all 0.0512
_refine_ls_R_factor_gt 0.0354
_refine_ls_shift/su_max 0.000
_refine_ls_shift/su_mean 0.000
_refine_ls_structure_factor_coef Fsqd
_refine_ls_weighting_details 'calc w=1/[\s^2^(Fo^2^)+(0.0211P)^2^+0.0000P] where P=(Fo^2^+2Fc^2^)/3'
_refine_ls_weighting_scheme calc
_refine_ls_wR_factor_gt 0.0606
_refine_ls_wR_factor_ref 0.0680
_reflns_number_gt 1809
_reflns_number_total 2291
_reflns_threshold_expression >2\s(I)
_cod_data_source_file cg5b00226_si_002.cif
_cod_data_source_block 1_[(DPA)(I2F4)]
_cod_original_sg_symbol_H-M P21/c
_cod_database_code 4516293

loop_
_symmetry_equiv_pos_as_xyz
'x, y, z'
'-x, y+1/2, -z+1/2'
'-x, -y, -z'
'x, -y-1/2, z-1/2'

loop_
_atom_site_label
_atom_site_type_symbol
_atom_site_fract_x
_atom_site_fract_y
_atom_site_fract_z
_atom_site_U_iso_or_equiv
_atom_site_adp_type
_atom_site_occupancy
_atom_site_symmetry_multiplicity
_atom_site_calc_flag
_atom_site_refinement_flags
C1 C 0.2037(4) -0.3528(8) -0.1556(4) 0.0693(13) Uani 1 1 d .
H1 H 0.2423 -0.3241 -0.0885 0.083 Uiso 1 1 calc R
C2 C 0.1435(4) -0.5528(8) -0.1748(3) 0.0654(12) Uani 1 1 d .
H2 H 0.1416 -0.6585 -0.1206 0.078 Uiso 1 1 calc R
C3 C 0.0871(3) -0.5934(7) -0.2735(3) 0.0527(10) Uani 1 1 d .
H3 H 0.0478 -0.7286 -0.2864 0.063 Uiso 1 1 calc R
C4 C 0.0875(3) -0.4366(7) -0.3548(3) 0.0447(9) Uani 1 1 d .
C5 C 0.1475(3) -0.2383(7) -0.3343(3) 0.0561(10) Uani 1 1 d .
H5 H 0.1484 -0.1306 -0.3879 0.067 Uiso 1 1 calc R
C6 C 0.2059(3) -0.1985(8) -0.2358(4) 0.0639(12) Uani 1 1 d .
H6 H 0.2471 -0.0661 -0.2235 0.077 Uiso 1 1 calc R
C7 C 0.0255(3) -0.4808(7) -0.4577(3) 0.0495(10) Uani 1 1 d .
C8 C 0.4727(3) 0.5497(7) 0.0946(2) 0.0436(8) Uani 1 1 d .
C9 C 0.4280(3) 0.3607(6) 0.0386(3) 0.0412(8) Uani 1 1 d .
C10 C 0.4566(3) 0.3126(6) -0.0562(3) 0.0456(9) Uani 1 1 d .
F1 F 0.44781(18) 0.6066(4) 0.18738(15) 0.0649(7) Uani 1 1 d .
F2 F 0.4161(2) 0.1286(4) -0.11366(18) 0.0693(7) Uani 1 1 d .
I1 I 0.319445(19) 0.15681(5) 0.093620(19) 0.05776(14) Uani 1 1 d .

loop_
_atom_site_aniso_label
_atom_site_aniso_U_11
_atom_site_aniso_U_22
_atom_site_aniso_U_33
_atom_site_aniso_U_23
_atom_site_aniso_U_13
_atom_site_aniso_U_12
C1 0.061(3) 0.086(4) 0.056(3) -0.012(2) -0.001(2) 0.010(3)
C2 0.073(3) 0.065(3) 0.058(3) 0.008(2) 0.010(2) 0.013(2)
C3 0.049(2) 0.050(3) 0.060(3) -0.0028(18) 0.014(2) -0.0022(18)
C4 0.039(2) 0.048(2) 0.049(2) -0.0078(17) 0.0134(17) 0.0042(17)
C5 0.055(2) 0.056(3) 0.060(3) 0.000(2) 0.019(2) -0.003(2)
C6 0.057(3) 0.062(3) 0.071(3) -0.016(2) 0.007(2) -0.011(2)
C7 0.045(2) 0.050(2) 0.056(3) -0.008(2) 0.0158(18) 0.0031(18)
C8 0.045(2) 0.053(2) 0.0336(19) -0.0029(16) 0.0112(15) -0.0036(17)
C9 0.0372(19) 0.044(2) 0.043(2) 0.0072(15) 0.0092(15) -0.0049(16)
C10 0.043(2) 0.046(2) 0.048(2) -0.0059(16) 0.0075(16) -0.0081(17)
F1 0.0790(17) 0.0739(17) 0.0484(13) -0.0104(10) 0.0284(12) -0.0159(12)
F2 0.0783(17) 0.0672(17) 0.0662(15) -0.0219(11) 0.0231(12) -0.0316(13)
I1 0.0522(2) 0.0613(2) 0.0636(2) 0.00762(12) 0.02072(13) -0.01360(13)

loop_
_atom_type_symbol
_atom_type_description
_atom_type_scat_dispersion_real
_atom_type_scat_dispersion_imag
_atom_type_scat_source
C C 0.0033 0.0016 'International Tables Vol C Tables 4.2.6.8 and 6.1.1.4'
H H 0.0000 0.0000 'International Tables Vol C Tables 4.2.6.8 and 6.1.1.4'
F F 0.0171 0.0103 'International Tables Vol C Tables 4.2.6.8 and 6.1.1.4'
I I -0.4742 1.8119 'International Tables Vol C Tables 4.2.6.8 and 6.1.1.4'

loop_
_geom_angle_atom_site_label_1
_geom_angle_atom_site_label_2
_geom_angle_atom_site_label_3
_geom_angle
_geom_angle_site_symmetry_1
_geom_angle_site_symmetry_3
C6 C1 C2 119.7(4) . .
C3 C2 C1 119.7(4) . .
C2 C3 C4 121.0(4) . .
C3 C4 C5 118.5(3) . .
C3 C4 C7 120.0(4) . .
C5 C4 C7 121.5(4) . .
C6 C5 C4 120.8(4) . .
C1 C6 C5 120.3(4) . .
C7 C7 C4 179.4(6) 3_544 .
F1 C8 C9 120.7(3) . .
F1 C8 C10 118.5(3) . 3_665
C9 C8 C10 120.9(3) . 3_665
C8 C9 C10 117.7(3) . .
C8 C9 I1 121.3(2) . .
C10 C9 I1 120.9(3) . .
F2 C10 C9 120.2(3) . .
F2 C10 C8 118.4(3) . 3_665
C9 C10 C8 121.4(3) . 3_665

loop_
_geom_bond_atom_site_label_1
_geom_bond_atom_site_label_2
_geom_bond_distance
_geom_bond_site_symmetry_2
C1 C6 1.368(6) .
C1 C2 1.391(6) .
C2 C3 1.365(5) .
C3 C4 1.383(5) .
C4 C5 1.383(5) .
C4 C7 1.440(5) .
C5 C6 1.370(5) .
C7 C7 1.186(7) 3_544
C8 F1 1.340(3) .
C8 C9 1.372(5) .
C8 C10 1.382(5) 3_665
C9 C10 1.375(5) .
C9 I1 2.074(3) .
C10 F2 1.342(4) .
C10 C8 1.382(5) 3_665
